data_1546266
loop_
_publ_author_name
'Rajput, Lalit'
'Banik, Manas'
'Yarava, Jayasubba Reddy'
'Joseph, Sumy'
'Pandey, Manoj Kumar'
'Nishiyama, Yusuke'
'Desiraju, Gautam R.'

_publ_section_title
;
 Exploring the salt--cocrystal continuum with solid-state NMR using
 natural-abundance samples: implications for crystal engineering
;
_journal_issue 4
_journal_name_full IUCrJ
_journal_page_first
;
;
_journal_paper_doi 10.1107/S205225251700687X
_journal_volume 4
_journal_year 2017
_chemical_formula_moiety 'C7 H5 N O4, C7 H9 N'
_chemical_formula_sum 'C14 H14 N2 O4'
_chemical_formula_weight 274.27
_chemical_name_common '3-Ethylpyridine 4-Nitrobenzoic acid'
_chemical_name_systematic
;
 ?
;
_space_group_IT_number 2
_symmetry_cell_setting triclinic
_symmetry_space_group_name_Hall '-P 1'
_symmetry_space_group_name_H-M 'P -1'
_atom_sites_solution_hydrogens geom
_atom_sites_solution_primary direct
_atom_sites_solution_secondary difmap
_audit_creation_method SHELXL-97
_cell_angle_alpha 88.158(6)
_cell_angle_beta 88.340(6)
_cell_angle_gamma 78.636(5)
_cell_formula_units_Z 2
_cell_length_a 6.7302(16)
_cell_length_b 7.1859(17)
_cell_length_c 14.298(3)
_cell_measurement_reflns_used 4398
_cell_measurement_temperature 298
_cell_measurement_theta_max 27.6
_cell_measurement_theta_min 3.1
_cell_volume 677.4(3)
_computing_structure_refinement 'SHELXL-97 (Sheldrick, 2008)'
_diffrn_ambient_temperature 298
_diffrn_measured_fraction_theta_full 0.992
_diffrn_measured_fraction_theta_max 0.992
_diffrn_measurement_device_type Rigaku
_diffrn_measurement_method 'profile data from \w-scans'
_diffrn_radiation_monochromator graphite
_diffrn_radiation_source 'fine-focus sealed tube'
_diffrn_radiation_type MoK\a
_diffrn_radiation_wavelength 0.71073
_diffrn_reflns_av_R_equivalents 0.0400
_diffrn_reflns_av_sigmaI/netI 0.0451
_diffrn_reflns_limit_h_max 8
_diffrn_reflns_limit_h_min -8
_diffrn_reflns_limit_k_max 8
_diffrn_reflns_limit_k_min -8
_diffrn_reflns_limit_l_max 17
_diffrn_reflns_limit_l_min -17
_diffrn_reflns_number 5680
_diffrn_reflns_theta_full 26.00
_diffrn_reflns_theta_max 26.00
_diffrn_reflns_theta_min 3.09
_exptl_absorpt_coefficient_mu 0.100
_exptl_absorpt_correction_T_max 1.000
_exptl_absorpt_correction_T_min 0.758
_exptl_absorpt_correction_type multi-scan
_exptl_absorpt_process_details SADABS
_exptl_crystal_colour colorless
_exptl_crystal_density_diffrn 1.345
_exptl_crystal_density_method 'not measured'
_exptl_crystal_description block
_exptl_crystal_F_000 288
_exptl_crystal_size_max 0.21
_exptl_crystal_size_mid 0.18
_exptl_crystal_size_min 0.14
_refine_diff_density_max 0.199
_refine_diff_density_min -0.208
_refine_diff_density_rms 0.049
_refine_ls_extinction_method none
_refine_ls_goodness_of_fit_ref 1.037
_refine_ls_hydrogen_treatment mixed
_refine_ls_matrix_type full
_refine_ls_number_parameters 225
_refine_ls_number_reflns 2634
_refine_ls_number_restraints 0
_refine_ls_restrained_S_all 1.037
_refine_ls_R_factor_all 0.1077
_refine_ls_R_factor_gt 0.0646
_refine_ls_shift/su_max 0.000
_refine_ls_shift/su_mean 0.000
_refine_ls_structure_factor_coef Fsqd
_refine_ls_weighting_details 'calc w=1/[\s^2^(Fo^2^)+(0.1009P)^2^+0.0000P] where P=(Fo^2^+2Fc^2^)/3'
_refine_ls_weighting_scheme calc
_refine_ls_wR_factor_gt 0.1644
_refine_ls_wR_factor_ref 0.1894
_reflns_number_gt 1543
_reflns_number_total 2634
_reflns_threshold_expression >2\s(I)
_cod_data_source_file lq5005.cif
_cod_data_source_block CO-1-RT
_cod_depositor_comments
;
The following automatic conversions were performed:

'_exptl_absorpt_correction_type' value 'Multi-scan' changed to
'multi-scan' according to
/home/data/users/saulius/crontab/automatic-downloads/rss-feeds/IUCr/lib/dictionaries/cif_core.dic
dictionary named 'cif_core.dic' version 2.4.2 from 2011-04-26.

Automatic conversion script
Id: cif_fix_values 4973 2017-02-22 13:04:09Z antanas 
;
_cod_original_sg_symbol_H-M P-1
_cod_database_code 1546266

loop_
_symmetry_equiv_pos_as_xyz
'x, y, z'
'-x, -y, -z'

loop_
_atom_site_label
_atom_site_type_symbol
_atom_site_fract_x
_atom_site_fract_y
_atom_site_fract_z
_atom_site_U_iso_or_equiv
_atom_site_adp_type
_atom_site_occupancy
_atom_site_symmetry_multiplicity
_atom_site_calc_flag
_atom_site_refinement_flags
C1 C 0.2264(4) 0.7625(4) 0.26211(19) 0.0535(7) Uani 1 1 d .
C2 C 0.3039(4) 0.7736(4) 0.17196(18) 0.0535(7) Uani 1 1 d .
C3 C 0.5118(4) 0.7161(4) 0.1609(2) 0.0609(8) Uani 1 1 d .
C4 C 0.6294(5) 0.6531(4) 0.2368(2) 0.0673(8) Uani 1 1 d .
C5 C 0.5378(4) 0.6447(4) 0.3235(2) 0.0596(7) Uani 1 1 d .
C6 C 0.1675(6) 0.8436(5) 0.0915(2) 0.0688(9) Uani 1 1 d .
C7 C 0.1000(5) 0.6857(5) 0.0433(2) 0.0905(11) Uani 1 1 d .
H7A H 0.0135 0.7372 -0.0073 0.136 Uiso 1 1 calc R
H7B H 0.0268 0.6189 0.0872 0.136 Uiso 1 1 calc R
H7C H 0.2163 0.5997 0.0192 0.136 Uiso 1 1 calc R
C8 C 0.6338(4) 0.8179(4) 0.58116(19) 0.0552(7) Uani 1 1 d .
C9 C 0.5153(4) 0.8304(4) 0.66133(19) 0.0557(7) Uani 1 1 d .
C10 C 0.6113(4) 0.7895(3) 0.74529(17) 0.0501(6) Uani 1 1 d .
C11 C 0.8184(4) 0.7388(4) 0.75120(18) 0.0524(7) Uani 1 1 d .
C12 C 0.9337(4) 0.7283(4) 0.67035(18) 0.0517(7) Uani 1 1 d .
C13 C 0.8427(3) 0.7682(3) 0.58431(16) 0.0441(6) Uani 1 1 d .
C14 C 0.9641(4) 0.7627(3) 0.49399(18) 0.0508(7) Uani 1 1 d .
N1 N 0.3398(3) 0.6987(3) 0.33668(14) 0.0532(6) Uani 1 1 d .
N2 N 0.4855(4) 0.8009(3) 0.83174(18) 0.0630(7) Uani 1 1 d .
O1 O 1.1568(3) 0.6901(3) 0.50124(13) 0.0629(6) Uani 1 1 d .
O2 O 0.8841(3) 0.8237(3) 0.42161(13) 0.0797(7) Uani 1 1 d .
O3 O 0.5720(4) 0.7746(4) 0.90595(16) 0.0925(8) Uani 1 1 d .
O4 O 0.3028(3) 0.8370(4) 0.82532(16) 0.0966(8) Uani 1 1 d .
H1 H 0.091(4) 0.794(3) 0.2804(18) 0.059(8) Uiso 1 1 d .
H1A H 1.222(6) 0.689(5) 0.430(3) 0.118(12) Uiso 1 1 d .
H3 H 0.561(4) 0.722(4) 0.100(2) 0.061(8) Uiso 1 1 d .
H4 H 0.767(5) 0.618(4) 0.227(2) 0.093(11) Uiso 1 1 d .
H5 H 0.614(4) 0.595(4) 0.374(2) 0.070(9) Uiso 1 1 d .
H6A H 0.238(5) 0.916(4) 0.050(2) 0.083(10) Uiso 1 1 d .
H6B H 0.043(6) 0.925(5) 0.114(3) 0.109(12) Uiso 1 1 d .
H8 H 0.569(5) 0.852(4) 0.523(2) 0.083(9) Uiso 1 1 d .
H9 H 0.384(4) 0.863(4) 0.6554(19) 0.065(8) Uiso 1 1 d .
H11 H 0.888(5) 0.710(4) 0.808(2) 0.082(9) Uiso 1 1 d .
H12 H 1.072(5) 0.709(4) 0.673(2) 0.077(9) Uiso 1 1 d .

loop_
_atom_site_aniso_label
_atom_site_aniso_U_11
_atom_site_aniso_U_22
_atom_site_aniso_U_33
_atom_site_aniso_U_23
_atom_site_aniso_U_13
_atom_site_aniso_U_12
C1 0.0511(16) 0.0564(16) 0.0529(16) -0.0058(13) 0.0054(13) -0.0109(13)
C2 0.0622(16) 0.0499(15) 0.0478(15) -0.0018(12) 0.0033(12) -0.0099(13)
C3 0.0642(18) 0.0679(19) 0.0476(17) -0.0025(14) 0.0097(14) -0.0068(14)
C4 0.0534(18) 0.077(2) 0.068(2) -0.0019(16) 0.0096(15) -0.0051(15)
C5 0.0553(17) 0.0681(19) 0.0538(17) -0.0022(14) -0.0032(14) -0.0080(14)
C6 0.075(2) 0.068(2) 0.0597(19) 0.0050(16) -0.0033(16) -0.0061(18)
C7 0.103(3) 0.100(3) 0.074(2) 0.0100(19) -0.0269(19) -0.033(2)
C8 0.0509(16) 0.0636(17) 0.0489(16) 0.0040(13) -0.0042(12) -0.0066(13)
C9 0.0423(15) 0.0640(18) 0.0595(17) 0.0028(14) -0.0006(13) -0.0084(13)
C10 0.0498(15) 0.0468(14) 0.0529(15) -0.0049(12) 0.0091(12) -0.0086(12)
C11 0.0535(16) 0.0615(16) 0.0410(14) -0.0024(12) -0.0021(12) -0.0079(13)
C12 0.0417(14) 0.0589(16) 0.0519(15) -0.0004(12) -0.0012(12) -0.0037(12)
C13 0.0440(13) 0.0411(13) 0.0465(14) -0.0011(10) -0.0006(10) -0.0065(10)
C14 0.0553(16) 0.0504(15) 0.0464(15) 0.0001(12) 0.0009(12) -0.0103(13)
N1 0.0591(14) 0.0558(13) 0.0455(12) -0.0055(10) 0.0052(10) -0.0134(11)
N2 0.0632(16) 0.0665(16) 0.0579(15) -0.0048(12) 0.0168(12) -0.0116(12)
O1 0.0472(11) 0.0851(14) 0.0505(11) 0.0002(10) 0.0053(8) 0.0005(9)
O2 0.0596(13) 0.1250(19) 0.0480(12) 0.0155(12) -0.0011(10) -0.0049(12)
O3 0.0951(17) 0.132(2) 0.0505(13) -0.0042(13) 0.0121(12) -0.0240(15)
O4 0.0637(15) 0.133(2) 0.0866(17) -0.0055(14) 0.0265(12) -0.0075(14)

loop_
_atom_type_symbol
_atom_type_description
_atom_type_scat_dispersion_real
_atom_type_scat_dispersion_imag
_atom_type_scat_source
C C 0.0033 0.0016 'International Tables Vol C Tables 4.2.6.8 and 6.1.1.4'
H H 0.0000 0.0000 'International Tables Vol C Tables 4.2.6.8 and 6.1.1.4'
N N 0.0061 0.0033 'International Tables Vol C Tables 4.2.6.8 and 6.1.1.4'
O O 0.0106 0.0060 'International Tables Vol C Tables 4.2.6.8 and 6.1.1.4'

loop_
_geom_angle_atom_site_label_1
_geom_angle_atom_site_label_2
_geom_angle_atom_site_label_3
_geom_angle
N1 C1 C2 124.0(3)
C1 C2 C3 116.1(2)
C1 C2 C6 121.1(3)
C3 C2 C6 122.8(3)
C4 C3 C2 120.4(3)
C3 C4 C5 119.2(3)
N1 C5 C4 122.1(3)
C7 C6 C2 112.5(3)
C9 C8 C13 121.4(3)
C8 C9 C10 117.7(3)
C11 C10 C9 122.6(2)
C11 C10 N2 119.3(2)
C9 C10 N2 118.2(2)
C12 C11 C10 118.7(2)
C11 C12 C13 120.5(2)
C8 C13 C12 119.1(2)
C8 C13 C14 118.7(2)
C12 C13 C14 122.2(2)
O2 C14 O1 124.2(2)
O2 C14 C13 120.8(2)
O1 C14 C13 114.9(2)
C5 N1 C1 118.3(2)
O4 N2 O3 123.7(2)
O4 N2 C10 118.6(2)
O3 N2 C10 117.7(2)

loop_
_geom_bond_atom_site_label_1
_geom_bond_atom_site_label_2
_geom_bond_distance
C1 N1 1.344(3)
C1 C2 1.382(4)
C2 C3 1.385(4)
C2 C6 1.504(4)
C3 C4 1.373(4)
C4 C5 1.373(4)
C5 N1 1.322(3)
C6 C7 1.496(4)
C8 C9 1.372(4)
C8 C13 1.383(3)
C9 C10 1.376(4)
C10 C11 1.374(3)
C10 N2 1.473(3)
C11 C12 1.369(4)
C12 C13 1.386(3)
C13 C14 1.505(3)
C14 O2 1.209(3)
C14 O1 1.305(3)
N2 O4 1.211(3)
N2 O3 1.217(3)
